data_7105427
loop_
_publ_author_name
'Dayaker, Gandrath'
'Sreeshailam, Aare'
'Chevallier, Floris'
'Roisnel, Thierry'
'Radha Krishna, Palakodety'
'Mongin, Florence'

_publ_section_title
;
 Deprotonative metallation of ferrocenes using mixed lithium-zinc and
 lithium-cadmium combinations.
;
_journal_issue 16
_journal_name_full 'Chemical communications (Cambridge, England)'
_journal_page_first 2862
_journal_page_last 2864
_journal_paper_doi 10.1039/b924939g
_journal_volume 46
_journal_year 2010
_chemical_compound_source 'synthesis as described'
_chemical_formula_moiety '2(C12 H10 Fe1 I2 O2)'
_chemical_formula_sum 'C12 H10 Fe I2 O2'
_chemical_formula_weight 495.8
_chemical_name_systematic
;
?
;
_space_group_IT_number 14
_symmetry_cell_setting monoclinic
_symmetry_Int_Tables_number 14
_symmetry_space_group_name_Hall '-P 2yn'
_symmetry_space_group_name_H-M 'P 1 21/n 1'
_atom_sites_solution_hydrogens geom
_atom_sites_solution_primary direct
_atom_sites_solution_secondary difmap
_audit_conform_dict_location ftp://ftp.iucr.org/pub/cif_core.dic
_audit_conform_dict_name cif_core.dic
_audit_conform_dict_version 2.4
_audit_creation_date 2009-01-06T17:38:48-00:00
_audit_creation_method 'WinGX routine CIF_UPDATE'
_cell_angle_alpha 90
_cell_angle_beta 101.820(5)
_cell_angle_gamma 90
_cell_formula_units_Z 8
_cell_length_a 14.781(2)
_cell_length_b 8.0884(14)
_cell_length_c 22.871(4)
_cell_measurement_reflns_used 5195
_cell_measurement_temperature 100(2)
_cell_measurement_theta_max 27.42
_cell_measurement_theta_min 2.8
_cell_measurement_wavelength 0.71073
_cell_volume 2676.4(8)
_computing_cell_refinement 'Bruker SMART'
_computing_data_collection 'Bruker SAINT'
_computing_data_reduction 'Bruker SAINT'
_computing_molecular_graphics 'Ortep-3 for Windows (Farrugia, 1997)'
_computing_publication_material 'WinGX publication routines (Farrugia, 1999)'
_computing_structure_refinement 'SHELXL-97 (Sheldrick, 1997)'
_computing_structure_solution 'SIR97 (Altomare et al., 1999)'
_diffrn_ambient_temperature 100(2)
_diffrn_detector 'CCD plate'
_diffrn_measured_fraction_theta_full 0.997
_diffrn_measured_fraction_theta_max 0.997
_diffrn_measurement_device_type 'APEXII, Bruker-AXS'
_diffrn_measurement_method 'CCD rotation images, thin slices'
_diffrn_radiation_monochromator graphite
_diffrn_radiation_probe x-ray
_diffrn_radiation_type MoK\a
_diffrn_radiation_wavelength 0.71073
_diffrn_reflns_av_R_equivalents 0.0522
_diffrn_reflns_av_unetI/netI 0.0622
_diffrn_reflns_limit_h_max 19
_diffrn_reflns_limit_h_min -18
_diffrn_reflns_limit_k_max 10
_diffrn_reflns_limit_k_min -7
_diffrn_reflns_limit_l_max 28
_diffrn_reflns_limit_l_min -29
_diffrn_reflns_number 16591
_diffrn_reflns_theta_full 27.48
_diffrn_reflns_theta_max 27.48
_diffrn_reflns_theta_min 3.56
_exptl_absorpt_coefficient_mu 5.727
_exptl_absorpt_correction_T_max 0.751
_exptl_absorpt_correction_T_min 0.175
_exptl_absorpt_correction_type multi-scan
_exptl_absorpt_process_details
;
[Sheldrick, G.M. (2002). SADABS Bruker AXS Inc., Madison, Wisconsin, USA]
;
_exptl_crystal_colour yellow
_exptl_crystal_density_diffrn 2.461
_exptl_crystal_density_method 'not measured'
_exptl_crystal_description plate
_exptl_crystal_F_000 1840
_exptl_crystal_size_max 0.45
_exptl_crystal_size_mid 0.28
_exptl_crystal_size_min 0.05
_refine_diff_density_max 2.544
_refine_diff_density_min -1.639
_refine_diff_density_rms 0.248
_refine_ls_extinction_method none
_refine_ls_goodness_of_fit_ref 1.079
_refine_ls_hydrogen_treatment constr
_refine_ls_matrix_type full
_refine_ls_number_parameters 309
_refine_ls_number_reflns 6132
_refine_ls_number_restraints 0
_refine_ls_restrained_S_all 1.079
_refine_ls_R_factor_all 0.059
_refine_ls_R_factor_gt 0.0462
_refine_ls_shift/su_max 0.001
_refine_ls_shift/su_mean 0
_refine_ls_structure_factor_coef Fsqd
_refine_ls_weighting_details 'calc w=1/[\s^2^(Fo^2^)+(0.0466P)^2^+6.3255P] where P=(Fo^2^+2Fc^2^)/3'
_refine_ls_weighting_scheme calc
_refine_ls_wR_factor_gt 0.1091
_refine_ls_wR_factor_ref 0.1165
_reflns_number_gt 5085
_reflns_number_total 6132
_reflns_threshold_expression >2sigma(I)
_cod_data_source_file b924939g.txt
_cod_data_source_block 10b
_cod_original_sg_symbol_H-M 'P 21/n'
_cod_database_code 7105427

loop_
_symmetry_equiv_pos_as_xyz
'x, y, z'
'-x+1/2, y+1/2, -z+1/2'
'-x, -y, -z'
'x-1/2, -y-1/2, z-1/2'

loop_
_atom_site_label
_atom_site_type_symbol
_atom_site_fract_x
_atom_site_fract_y
_atom_site_fract_z
_atom_site_U_iso_or_equiv
_atom_site_adp_type
_atom_site_occupancy
_atom_site_calc_flag
_atom_site_refinement_flags
_atom_site_disorder_assembly
_atom_site_disorder_group
Fe1 Fe -0.15135(6) 0.42507(11) 0.86435(4) 0.0144(2) Uani 1 d . . .
C1 C -0.0865(4) 0.6340(8) 0.8443(3) 0.0173(14) Uani 1 d . . .
I1 I 0.03966(3) 0.74386(5) 0.88061(2) 0.01862(12) Uani 1 d . . .
C2 C -0.0955(5) 0.5215(8) 0.7961(3) 0.0199(15) Uani 1 d . . .
H2 H -0.0459 0.4776 0.7803 0.024 Uiso 1 calc R . .
C3 C -0.1912(4) 0.4841(8) 0.7749(3) 0.0177(14) Uani 1 d . . .
H3 H -0.216 0.4118 0.7429 0.021 Uiso 1 calc R . .
C4 C -0.2422(4) 0.5746(8) 0.8103(3) 0.0186(14) Uani 1 d . . .
I4 I -0.38584(3) 0.56053(6) 0.79502(2) 0.02328(13) Uani 1 d . . .
C5 C -0.1784(4) 0.6690(8) 0.8542(3) 0.0167(13) Uani 1 d . . .
C6 C -0.2039(4) 0.7694(8) 0.9030(3) 0.0162(13) Uani 1 d . . .
O7 O -0.2819(3) 0.8181(6) 0.9026(3) 0.0268(12) Uani 1 d . . .
O8 O -0.1316(3) 0.7996(6) 0.9466(2) 0.0204(10) Uani 1 d . . .
C9 C -0.1501(5) 0.8989(9) 0.9953(3) 0.0244(16) Uani 1 d . . .
H9A H -0.1775 1.0045 0.9797 0.037 Uiso 1 calc R . .
H9B H -0.0922 0.9196 1.0239 0.037 Uiso 1 calc R . .
H9C H -0.1932 0.8401 1.0152 0.037 Uiso 1 calc R . .
C10 C -0.1873(6) 0.1831(9) 0.8716(4) 0.0304(18) Uani 1 d . . .
H10 H -0.2183 0.116 0.8397 0.036 Uiso 1 calc R . .
C11 C -0.0912(6) 0.2017(9) 0.8906(4) 0.0328(19) Uani 1 d . . .
H11 H -0.0455 0.1469 0.874 0.039 Uiso 1 calc R . .
C12 C -0.0735(5) 0.3157(10) 0.9388(4) 0.0330(19) Uani 1 d . . .
H12 H -0.0147 0.3527 0.9597 0.04 Uiso 1 calc R . .
C13 C -0.1605(5) 0.3633(9) 0.9495(3) 0.0275(17) Uani 1 d . . .
H13 H -0.1702 0.4382 0.9797 0.033 Uiso 1 calc R . .
C14 C -0.2291(5) 0.2842(10) 0.9095(4) 0.0317(19) Uani 1 d . . .
H14 H -0.2936 0.2954 0.9075 0.038 Uiso 1 calc R . .
Fe2 Fe 0.35174(6) 0.33278(11) 0.85559(4) 0.0150(2) Uani 1 d . . .
C21 C 0.4097(4) 0.1236(8) 0.8289(3) 0.0151(13) Uani 1 d . . .
I21 I 0.53618(3) 0.00623(5) 0.85837(2) 0.01822(12) Uani 1 d . . .
C22 C 0.3955(4) 0.2419(8) 0.7819(3) 0.0188(14) Uani 1 d . . .
H22 H 0.442 0.2868 0.7634 0.023 Uiso 1 calc R . .
C23 C 0.2995(4) 0.2817(8) 0.7672(3) 0.0173(13) Uani 1 d . . .
H23 H 0.2711 0.3569 0.7371 0.021 Uiso 1 calc R . .
C24 C 0.2540(4) 0.1897(8) 0.8053(3) 0.0151(13) Uani 1 d . . .
I24 I 0.11224(3) 0.20550(6) 0.80044(2) 0.02668(14) Uani 1 d . . .
C25 C 0.3211(4) 0.0895(7) 0.8453(3) 0.0120(12) Uani 1 d . . .
C26 C 0.3021(4) -0.0137(8) 0.8941(3) 0.0150(13) Uani 1 d . . .
O27 O 0.2261(3) -0.0584(6) 0.8991(2) 0.0235(11) Uani 1 d . . .
O28 O 0.3795(3) -0.0495(6) 0.9340(2) 0.0204(10) Uani 1 d . . .
C29 C 0.3675(5) -0.1460(9) 0.9852(3) 0.0262(16) Uani 1 d . . .
H29A H 0.3343 -0.0801 1.01 0.039 Uiso 1 calc R . .
H29B H 0.4282 -0.1773 1.0088 0.039 Uiso 1 calc R . .
H29C H 0.3319 -0.246 0.9716 0.039 Uiso 1 calc R . .
C30 C 0.3771(6) 0.3881(9) 0.9452(3) 0.0275(17) Uani 1 d . . .
H30 H 0.3886 0.3116 0.9774 0.033 Uiso 1 calc R . .
C31 C 0.4454(5) 0.4614(9) 0.9180(4) 0.0267(17) Uani 1 d . . .
H31 H 0.51 0.4411 0.9279 0.032 Uiso 1 calc R . .
C32 C 0.3993(5) 0.5703(9) 0.8732(4) 0.0256(17) Uani 1 d . . .
H32 H 0.4276 0.6387 0.8483 0.031 Uiso 1 calc R . .
C33 C 0.3026(5) 0.5590(9) 0.8721(4) 0.0273(17) Uani 1 d . . .
H33 H 0.2551 0.617 0.8457 0.033 Uiso 1 calc R . .
C34 C 0.2897(5) 0.4471(9) 0.9168(4) 0.0245(16) Uani 1 d . . .
H34 H 0.2322 0.4169 0.9261 0.029 Uiso 1 calc R . .

loop_
_atom_site_aniso_label
_atom_site_aniso_U_11
_atom_site_aniso_U_22
_atom_site_aniso_U_33
_atom_site_aniso_U_23
_atom_site_aniso_U_13
_atom_site_aniso_U_12
Fe1 0.0131(4) 0.0099(4) 0.0219(5) 0.0014(4) 0.0072(4) 0.0009(3)
C1 0.015(3) 0.016(3) 0.022(4) 0.002(3) 0.008(3) -0.003(2)
I1 0.0123(2) 0.0185(2) 0.0268(3) -0.00238(19) 0.00785(17) -0.00237(15)
C2 0.023(3) 0.009(3) 0.029(4) 0.002(3) 0.009(3) 0.002(3)
C3 0.025(3) 0.014(3) 0.015(3) 0.000(3) 0.005(3) 0.002(3)
C4 0.013(3) 0.017(3) 0.027(4) 0.004(3) 0.007(3) 0.004(2)
I4 0.0116(2) 0.0194(2) 0.0381(3) 0.0000(2) 0.00323(18) -0.00048(16)
C5 0.016(3) 0.013(3) 0.022(4) 0.002(3) 0.008(3) 0.001(2)
C6 0.018(3) 0.012(3) 0.019(3) 0.003(3) 0.006(3) 0.001(2)
O7 0.015(2) 0.023(3) 0.044(3) -0.006(2) 0.009(2) 0.005(2)
O8 0.019(2) 0.022(3) 0.020(3) -0.004(2) 0.0041(19) 0.0048(19)
C9 0.034(4) 0.016(4) 0.026(4) -0.003(3) 0.013(3) 0.007(3)
C10 0.049(5) 0.012(3) 0.029(4) 0.005(3) 0.003(4) -0.006(3)
C11 0.045(5) 0.021(4) 0.038(5) 0.011(4) 0.020(4) 0.021(3)
C12 0.023(4) 0.034(5) 0.037(5) 0.015(4) -0.006(3) 0.001(3)
C13 0.042(4) 0.025(4) 0.019(4) 0.003(3) 0.015(3) 0.008(3)
C14 0.023(4) 0.036(5) 0.037(5) 0.025(4) 0.009(3) -0.002(3)
Fe2 0.0144(4) 0.0101(4) 0.0219(5) -0.0017(4) 0.0067(4) 0.0000(3)
C21 0.012(3) 0.009(3) 0.026(4) -0.004(3) 0.008(3) 0.001(2)
I21 0.0116(2) 0.0188(2) 0.0258(3) -0.00345(19) 0.00749(16) 0.00179(16)
C22 0.017(3) 0.019(3) 0.024(4) 0.000(3) 0.012(3) -0.005(3)
C23 0.021(3) 0.010(3) 0.020(4) 0.000(3) 0.003(3) 0.001(2)
C24 0.010(3) 0.011(3) 0.024(4) -0.002(3) 0.003(2) -0.002(2)
I24 0.0124(2) 0.0222(3) 0.0441(3) -0.0037(2) 0.00239(19) 0.00379(16)
C25 0.010(3) 0.008(3) 0.019(3) -0.005(2) 0.003(2) 0.002(2)
C26 0.019(3) 0.008(3) 0.019(3) -0.002(3) 0.008(3) 0.002(2)
O27 0.014(2) 0.024(3) 0.035(3) -0.001(2) 0.011(2) -0.0045(19)
O28 0.020(2) 0.020(3) 0.022(3) 0.004(2) 0.0057(19) 0.0022(19)
C29 0.036(4) 0.020(4) 0.024(4) 0.008(3) 0.010(3) 0.006(3)
C30 0.050(5) 0.012(3) 0.020(4) -0.004(3) 0.005(3) 0.000(3)
C31 0.027(4) 0.019(4) 0.030(4) -0.013(3) -0.002(3) 0.003(3)
C32 0.032(4) 0.015(4) 0.034(5) -0.010(3) 0.017(3) -0.007(3)
C33 0.037(4) 0.013(3) 0.032(4) -0.005(3) 0.008(3) 0.006(3)
C34 0.029(4) 0.018(4) 0.033(4) -0.004(3) 0.022(3) -0.001(3)

loop_
_atom_type_symbol
_atom_type_description
_atom_type_scat_dispersion_real
_atom_type_scat_dispersion_imag
_atom_type_scat_source
C C 0.0033 0.0016 'International Tables Vol C Tables 4.2.6.8 and 6.1.1.4'
H H 0 0 'International Tables Vol C Tables 4.2.6.8 and 6.1.1.4'
O O 0.0106 0.006 'International Tables Vol C Tables 4.2.6.8 and 6.1.1.4'
Fe Fe 0.3463 0.8444 'International Tables Vol C Tables 4.2.6.8 and 6.1.1.4'
I I -0.4742 1.8119 'International Tables Vol C Tables 4.2.6.8 and 6.1.1.4'

loop_
_geom_angle_atom_site_label_1
_geom_angle_atom_site_label_2
_geom_angle_atom_site_label_3
_geom_angle
_geom_angle_site_symmetry_1
_geom_angle_site_symmetry_3
_geom_angle_publ_flag
C5 Fe1 C4 41.9(3) . . ?
C5 Fe1 C1 41.9(2) . . ?
C4 Fe1 C1 69.6(3) . . ?
C5 Fe1 C14 119.0(3) . . ?
C4 Fe1 C14 105.7(3) . . ?
C1 Fe1 C14 156.1(3) . . ?
C5 Fe1 C13 107.4(3) . . ?
C4 Fe1 C13 124.2(3) . . ?
C1 Fe1 C13 122.9(3) . . ?
C14 Fe1 C13 39.4(3) . . ?
C5 Fe1 C10 153.8(3) . . ?
C4 Fe1 C10 118.1(3) . . ?
C1 Fe1 C10 162.4(3) . . ?
C14 Fe1 C10 40.7(3) . . ?
C13 Fe1 C10 67.6(3) . . ?
C5 Fe1 C11 163.8(3) . . ?
C4 Fe1 C11 153.9(3) . . ?
C1 Fe1 C11 126.9(3) . . ?
C14 Fe1 C11 67.4(3) . . ?
C13 Fe1 C11 67.3(3) . . ?
C10 Fe1 C11 40.2(3) . . ?
C5 Fe1 C12 125.6(3) . . ?
C4 Fe1 C12 162.2(3) . . ?
C1 Fe1 C12 109.5(3) . . ?
C14 Fe1 C12 67.5(3) . . ?
C13 Fe1 C12 40.3(3) . . ?
C10 Fe1 C12 68.3(3) . . ?
C11 Fe1 C12 40.5(3) . . ?
C5 Fe1 C2 69.1(3) . . ?
C4 Fe1 C2 68.3(3) . . ?
C1 Fe1 C2 40.3(3) . . ?
C14 Fe1 C2 161.3(3) . . ?
C13 Fe1 C2 158.3(3) . . ?
C10 Fe1 C2 125.1(3) . . ?
C11 Fe1 C2 109.8(3) . . ?
C12 Fe1 C2 123.2(3) . . ?
C5 Fe1 C3 69.5(3) . . ?
C4 Fe1 C3 40.5(3) . . ?
C1 Fe1 C3 68.7(3) . . ?
C14 Fe1 C3 123.6(3) . . ?
C13 Fe1 C3 160.1(3) . . ?
C10 Fe1 C3 106.0(3) . . ?
C11 Fe1 C3 120.9(3) . . ?
C12 Fe1 C3 156.9(3) . . ?
C2 Fe1 C3 40.5(3) . . ?
C2 C1 C5 107.8(6) . . ?
C2 C1 Fe1 70.7(4) . . ?
C5 C1 Fe1 68.2(4) . . ?
C2 C1 I1 121.4(5) . . ?
C5 C1 I1 130.2(5) . . ?
Fe1 C1 I1 133.5(4) . . ?
C1 C2 C3 109.2(6) . . ?
C1 C2 Fe1 69.0(4) . . ?
C3 C2 Fe1 69.8(4) . . ?
C1 C2 H2 125.4 . . ?
C3 C2 H2 125.4 . . ?
Fe1 C2 H2 127.3 . . ?
C4 C3 C2 107.6(6) . . ?
C4 C3 Fe1 68.3(4) . . ?
C2 C3 Fe1 69.6(4) . . ?
C4 C3 H3 126.2 . . ?
C2 C3 H3 126.2 . . ?
Fe1 C3 H3 127.4 . . ?
C3 C4 C5 108.8(5) . . ?
C3 C4 Fe1 71.2(4) . . ?
C5 C4 Fe1 68.7(4) . . ?
C3 C4 I4 121.3(5) . . ?
C5 C4 I4 129.9(5) . . ?
Fe1 C4 I4 126.5(3) . . ?
C4 C5 C1 106.6(6) . . ?
C4 C5 C6 125.4(6) . . ?
C1 C5 C6 127.8(6) . . ?
C4 C5 Fe1 69.5(4) . . ?
C1 C5 Fe1 69.9(4) . . ?
C6 C5 Fe1 121.4(5) . . ?
O7 C6 O8 124.1(6) . . ?
O7 C6 C5 123.9(6) . . ?
O8 C6 C5 112.0(5) . . ?
C6 O8 C9 115.6(5) . . ?
O8 C9 H9A 109.5 . . ?
O8 C9 H9B 109.5 . . ?
H9A C9 H9B 109.5 . . ?
O8 C9 H9C 109.5 . . ?
H9A C9 H9C 109.5 . . ?
H9B C9 H9C 109.5 . . ?
C11 C10 C14 106.7(7) . . ?
C11 C10 Fe1 70.1(4) . . ?
C14 C10 Fe1 69.6(4) . . ?
C11 C10 H10 126.6 . . ?
C14 C10 H10 126.6 . . ?
Fe1 C10 H10 125.3 . . ?
C10 C11 C12 108.9(7) . . ?
C10 C11 Fe1 69.7(4) . . ?
C12 C11 Fe1 69.8(4) . . ?
C10 C11 H11 125.6 . . ?
C12 C11 H11 125.6 . . ?
Fe1 C11 H11 126.5 . . ?
C13 C12 C11 106.4(7) . . ?
C13 C12 Fe1 69.5(4) . . ?
C11 C12 Fe1 69.7(5) . . ?
C13 C12 H12 126.8 . . ?
C11 C12 H12 126.8 . . ?
Fe1 C12 H12 125.6 . . ?
C14 C13 C12 109.3(7) . . ?
C14 C13 Fe1 70.3(4) . . ?
C12 C13 Fe1 70.1(5) . . ?
C14 C13 H13 125.4 . . ?
C12 C13 H13 125.4 . . ?
Fe1 C13 H13 125.8 . . ?
C13 C14 C10 108.7(7) . . ?
C13 C14 Fe1 70.3(4) . . ?
C10 C14 Fe1 69.7(4) . . ?
C13 C14 H14 125.7 . . ?
C10 C14 H14 125.7 . . ?
Fe1 C14 H14 125.9 . . ?
C24 Fe2 C25 42.1(2) . . ?
C24 Fe2 C33 112.4(3) . . ?
C25 Fe2 C33 144.9(3) . . ?
C24 Fe2 C34 106.3(3) . . ?
C25 Fe2 C34 113.5(3) . . ?
C33 Fe2 C34 40.4(3) . . ?
C24 Fe2 C21 69.5(2) . . ?
C25 Fe2 C21 42.1(2) . . ?
C33 Fe2 C21 171.0(3) . . ?
C34 Fe2 C21 148.5(3) . . ?
C24 Fe2 C23 40.7(3) . . ?
C25 Fe2 C23 70.1(3) . . ?
C33 Fe2 C23 106.7(3) . . ?
C34 Fe2 C23 129.4(3) . . ?
C21 Fe2 C23 68.6(3) . . ?
C24 Fe2 C31 171.1(3) . . ?
C25 Fe2 C31 132.6(3) . . ?
C33 Fe2 C31 68.3(3) . . ?
C34 Fe2 C31 68.2(3) . . ?
C21 Fe2 C31 111.2(3) . . ?
C23 Fe2 C31 148.1(3) . . ?
C24 Fe2 C30 131.0(3) . . ?
C25 Fe2 C30 108.6(3) . . ?
C33 Fe2 C30 67.5(3) . . ?
C34 Fe2 C30 40.1(3) . . ?
C21 Fe2 C30 118.4(3) . . ?
C23 Fe2 C30 168.7(3) . . ?
C31 Fe2 C30 40.4(3) . . ?
C24 Fe2 C32 145.5(3) . . ?
C25 Fe2 C32 172.3(3) . . ?
C33 Fe2 C32 40.8(3) . . ?
C34 Fe2 C32 68.1(3) . . ?
C21 Fe2 C32 133.1(3) . . ?
C23 Fe2 C32 115.2(3) . . ?
C31 Fe2 C32 40.3(3) . . ?
C30 Fe2 C32 67.4(3) . . ?
C24 Fe2 C22 68.7(3) . . ?
C25 Fe2 C22 70.0(3) . . ?
C33 Fe2 C22 131.1(3) . . ?
C34 Fe2 C22 168.9(3) . . ?
C21 Fe2 C22 40.5(3) . . ?
C23 Fe2 C22 40.6(3) . . ?
C31 Fe2 C22 117.9(3) . . ?
C30 Fe2 C22 150.4(3) . . ?
C32 Fe2 C22 110.0(3) . . ?
C22 C21 C25 108.7(5) . . ?
C22 C21 Fe2 70.3(4) . . ?
C25 C21 Fe2 68.1(3) . . ?
C22 C21 I21 122.4(4) . . ?
C25 C21 I21 128.5(5) . . ?
Fe2 C21 I21 133.1(3) . . ?
C21 C22 C23 108.4(6) . . ?
C21 C22 Fe2 69.2(4) . . ?
C23 C22 Fe2 69.4(4) . . ?
C21 C22 H22 125.8 . . ?
C23 C22 H22 125.8 . . ?
Fe2 C22 H22 127.2 . . ?
C24 C23 C22 108.2(6) . . ?
C24 C23 Fe2 68.3(4) . . ?
C22 C23 Fe2 70.1(4) . . ?
C24 C23 H23 125.9 . . ?
C22 C23 H23 125.9 . . ?
Fe2 C23 H23 127.3 . . ?
C23 C24 C25 109.3(5) . . ?
C23 C24 Fe2 71.0(4) . . ?
C25 C24 Fe2 69.1(3) . . ?
C23 C24 I24 122.4(5) . . ?
C25 C24 I24 128.3(5) . . ?
Fe2 C24 I24 126.3(3) . . ?
C24 C25 C21 105.4(6) . . ?
C24 C25 C26 125.8(5) . . ?
C21 C25 C26 128.7(6) . . ?
C24 C25 Fe2 68.8(3) . . ?
C21 C25 Fe2 69.8(3) . . ?
C26 C25 Fe2 122.6(5) . . ?
O27 C26 O28 123.5(6) . . ?
O27 C26 C25 124.7(6) . . ?
O28 C26 C25 111.8(5) . . ?
C26 O28 C29 116.0(5) . . ?
O28 C29 H29A 109.5 . . ?
O28 C29 H29B 109.5 . . ?
H29A C29 H29B 109.5 . . ?
O28 C29 H29C 109.5 . . ?
H29A C29 H29C 109.5 . . ?
H29B C29 H29C 109.5 . . ?
C34 C30 C31 108.9(7) . . ?
C34 C30 Fe2 69.6(4) . . ?
C31 C30 Fe2 69.8(4) . . ?
C34 C30 H30 125.5 . . ?
C31 C30 H30 125.5 . . ?
Fe2 C30 H30 126.7 . . ?
C32 C31 C30 107.3(6) . . ?
C32 C31 Fe2 69.9(4) . . ?
C30 C31 Fe2 69.8(4) . . ?
C32 C31 H31 126.4 . . ?
C30 C31 H31 126.4 . . ?
Fe2 C31 H31 125.5 . . ?
C31 C32 C33 107.8(7) . . ?
C31 C32 Fe2 69.8(4) . . ?
C33 C32 Fe2 68.7(4) . . ?
C31 C32 H32 126.1 . . ?
C33 C32 H32 126.1 . . ?
Fe2 C32 H32 127 . . ?
C34 C33 C32 108.2(7) . . ?
C34 C33 Fe2 70.3(4) . . ?
C32 C33 Fe2 70.5(4) . . ?
C34 C33 H33 125.9 . . ?
C32 C33 H33 125.9 . . ?
Fe2 C33 H33 124.9 . . ?
C30 C34 C33 107.8(6) . . ?
C30 C34 Fe2 70.4(4) . . ?
C33 C34 Fe2 69.3(4) . . ?
C30 C34 H34 126.1 . . ?
C33 C34 H34 126.1 . . ?
Fe2 C34 H34 125.8 . . ?

loop_
_geom_bond_atom_site_label_1
_geom_bond_atom_site_label_2
_geom_bond_distance
_geom_bond_site_symmetry_2
_geom_bond_publ_flag
Fe1 C5 2.017(7) . ?
Fe1 C4 2.028(7) . ?
Fe1 C1 2.042(6) . ?
Fe1 C14 2.042(7) . ?
Fe1 C13 2.043(7) . ?
Fe1 C10 2.043(7) . ?
Fe1 C11 2.049(7) . ?
Fe1 C12 2.050(8) . ?
Fe1 C2 2.063(7) . ?
Fe1 C3 2.065(7) . ?
C1 C2 1.414(10) . ?
C1 C5 1.451(8) . ?
C1 I1 2.079(6) . ?
C2 C3 1.430(9) . ?
C2 H2 0.95 . ?
C3 C4 1.418(9) . ?
C3 H3 0.95 . ?
C4 C5 1.446(10) . ?
C4 I4 2.084(6) . ?
C5 C6 1.489(9) . ?
C6 O7 1.217(8) . ?
C6 O8 1.327(8) . ?
O8 C9 1.444(8) . ?
C9 H9A 0.98 . ?
C9 H9B 0.98 . ?
C9 H9C 0.98 . ?
C10 C11 1.406(11) . ?
C10 C14 1.421(12) . ?
C10 H10 0.95 . ?
C11 C12 1.419(12) . ?
C11 H11 0.95 . ?
C12 C13 1.411(11) . ?
C12 H12 0.95 . ?
C13 C14 1.377(11) . ?
C13 H13 0.95 . ?
C14 H14 0.95 . ?
Fe2 C24 2.017(6) . ?
Fe2 C25 2.022(6) . ?
Fe2 C33 2.032(7) . ?
Fe2 C34 2.045(7) . ?
Fe2 C21 2.046(6) . ?
Fe2 C23 2.052(7) . ?
Fe2 C31 2.055(7) . ?
Fe2 C30 2.056(8) . ?
Fe2 C32 2.057(7) . ?
Fe2 C22 2.061(7) . ?
C21 C22 1.422(10) . ?
C21 C25 1.461(8) . ?
C21 I21 2.082(6) . ?
C22 C23 1.426(9) . ?
C22 H22 0.95 . ?
C23 C24 1.417(9) . ?
C23 H23 0.95 . ?
C24 C25 1.451(9) . ?
C24 I24 2.079(6) . ?
C25 C26 1.466(9) . ?
C26 O27 1.208(7) . ?
C26 O28 1.340(8) . ?
O28 C29 1.450(8) . ?
C29 H29A 0.98 . ?
C29 H29B 0.98 . ?
C29 H29C 0.98 . ?
C30 C34 1.405(11) . ?
C30 C31 1.420(11) . ?
C30 H30 0.95 . ?
C31 C32 1.415(11) . ?
C31 H31 0.95 . ?
C32 C33 1.427(10) . ?
C32 H32 0.95 . ?
C33 C34 1.407(11) . ?
C33 H33 0.95 . ?
C34 H34 0.95 . ?

loop_
_geom_torsion_atom_site_label_1
_geom_torsion_atom_site_label_2
_geom_torsion_atom_site_label_3
_geom_torsion_atom_site_label_4
_geom_torsion
_geom_torsion_site_symmetry_1
_geom_torsion_site_symmetry_2
_geom_torsion_site_symmetry_3
_geom_torsion_site_symmetry_4
_geom_torsion_publ_flag
C5 Fe1 C1 C2 -119.3(6) . . . . ?
C4 Fe1 C1 C2 -80.2(4) . . . . ?
C14 Fe1 C1 C2 -162.9(7) . . . . ?
C13 Fe1 C1 C2 161.5(4) . . . . ?
C10 Fe1 C1 C2 39.0(11) . . . . ?
C11 Fe1 C1 C2 76.7(5) . . . . ?
C12 Fe1 C1 C2 118.7(4) . . . . ?
C3 Fe1 C1 C2 -36.7(4) . . . . ?
C4 Fe1 C1 C5 39.2(4) . . . . ?
C14 Fe1 C1 C5 -43.5(9) . . . . ?
C13 Fe1 C1 C5 -79.2(5) . . . . ?
C10 Fe1 C1 C5 158.4(9) . . . . ?
C11 Fe1 C1 C5 -164.0(4) . . . . ?
C12 Fe1 C1 C5 -121.9(5) . . . . ?
C2 Fe1 C1 C5 119.3(6) . . . . ?
C3 Fe1 C1 C5 82.6(4) . . . . ?
C5 Fe1 C1 I1 125.4(7) . . . . ?
C4 Fe1 C1 I1 164.6(5) . . . . ?
C14 Fe1 C1 I1 81.8(8) . . . . ?
C13 Fe1 C1 I1 46.2(6) . . . . ?
C10 Fe1 C1 I1 -76.3(11) . . . . ?
C11 Fe1 C1 I1 -38.6(6) . . . . ?
C12 Fe1 C1 I1 3.4(6) . . . . ?
C2 Fe1 C1 I1 -115.3(6) . . . . ?
C3 Fe1 C1 I1 -152.0(5) . . . . ?
C5 C1 C2 C3 0.2(8) . . . . ?
Fe1 C1 C2 C3 58.4(5) . . . . ?
I1 C1 C2 C3 -171.8(5) . . . . ?
C5 C1 C2 Fe1 -58.2(5) . . . . ?
I1 C1 C2 Fe1 129.8(5) . . . . ?
C5 Fe1 C2 C1 38.5(4) . . . . ?
C4 Fe1 C2 C1 83.6(4) . . . . ?
C14 Fe1 C2 C1 158.1(8) . . . . ?
C13 Fe1 C2 C1 -46.1(9) . . . . ?
C10 Fe1 C2 C1 -166.5(4) . . . . ?
C11 Fe1 C2 C1 -124.2(4) . . . . ?
C12 Fe1 C2 C1 -81.1(5) . . . . ?
C3 Fe1 C2 C1 121.1(6) . . . . ?
C5 Fe1 C2 C3 -82.5(4) . . . . ?
C4 Fe1 C2 C3 -37.4(4) . . . . ?
C1 Fe1 C2 C3 -121.1(6) . . . . ?
C14 Fe1 C2 C3 37.1(10) . . . . ?
C13 Fe1 C2 C3 -167.1(7) . . . . ?
C10 Fe1 C2 C3 72.4(5) . . . . ?
C11 Fe1 C2 C3 114.7(4) . . . . ?
C12 Fe1 C2 C3 157.8(4) . . . . ?
C1 C2 C3 C4 0.0(8) . . . . ?
Fe1 C2 C3 C4 57.9(5) . . . . ?
C1 C2 C3 Fe1 -57.9(5) . . . . ?
C5 Fe1 C3 C4 -38.1(4) . . . . ?
C1 Fe1 C3 C4 -83.1(4) . . . . ?
C14 Fe1 C3 C4 73.8(5) . . . . ?
C13 Fe1 C3 C4 46.4(10) . . . . ?
C10 Fe1 C3 C4 114.7(4) . . . . ?
C11 Fe1 C3 C4 155.7(4) . . . . ?
C12 Fe1 C3 C4 -173.3(7) . . . . ?
C2 Fe1 C3 C4 -119.6(5) . . . . ?
C5 Fe1 C3 C2 81.5(4) . . . . ?
C4 Fe1 C3 C2 119.6(6) . . . . ?
C1 Fe1 C3 C2 36.5(4) . . . . ?
C14 Fe1 C3 C2 -166.6(4) . . . . ?
C13 Fe1 C3 C2 166.0(8) . . . . ?
C10 Fe1 C3 C2 -125.7(4) . . . . ?
C11 Fe1 C3 C2 -84.7(5) . . . . ?
C12 Fe1 C3 C2 -53.6(9) . . . . ?
C2 C3 C4 C5 -0.2(8) . . . . ?
Fe1 C3 C4 C5 58.5(5) . . . . ?
C2 C3 C4 Fe1 -58.7(5) . . . . ?
C2 C3 C4 I4 179.4(5) . . . . ?
Fe1 C3 C4 I4 -121.8(5) . . . . ?
C5 Fe1 C4 C3 119.9(5) . . . . ?
C1 Fe1 C4 C3 80.7(4) . . . . ?
C14 Fe1 C4 C3 -123.9(4) . . . . ?
C13 Fe1 C4 C3 -162.6(4) . . . . ?
C10 Fe1 C4 C3 -81.8(5) . . . . ?
C11 Fe1 C4 C3 -53.5(8) . . . . ?
C12 Fe1 C4 C3 171.3(9) . . . . ?
C2 Fe1 C4 C3 37.4(4) . . . . ?
C1 Fe1 C4 C5 -39.2(4) . . . . ?
C14 Fe1 C4 C5 116.2(4) . . . . ?
C13 Fe1 C4 C5 77.4(5) . . . . ?
C10 Fe1 C4 C5 158.3(4) . . . . ?
C11 Fe1 C4 C5 -173.4(6) . . . . ?
C12 Fe1 C4 C5 51.4(11) . . . . ?
C2 Fe1 C4 C5 -82.5(4) . . . . ?
C3 Fe1 C4 C5 -119.9(5) . . . . ?
C5 Fe1 C4 I4 -124.6(6) . . . . ?
C1 Fe1 C4 I4 -163.8(5) . . . . ?
C14 Fe1 C4 I4 -8.4(5) . . . . ?
C13 Fe1 C4 I4 -47.2(6) . . . . ?
C10 Fe1 C4 I4 33.6(6) . . . . ?
C11 Fe1 C4 I4 61.9(9) . . . . ?
C12 Fe1 C4 I4 -73.2(11) . . . . ?
C2 Fe1 C4 I4 152.9(5) . . . . ?
C3 Fe1 C4 I4 115.4(6) . . . . ?
C3 C4 C5 C1 0.3(8) . . . . ?
Fe1 C4 C5 C1 60.4(5) . . . . ?
I4 C4 C5 C1 -179.3(5) . . . . ?
C3 C4 C5 C6 -174.7(6) . . . . ?
Fe1 C4 C5 C6 -114.6(7) . . . . ?
I4 C4 C5 C6 5.7(10) . . . . ?
C3 C4 C5 Fe1 -60.1(5) . . . . ?
I4 C4 C5 Fe1 120.3(6) . . . . ?
C2 C1 C5 C4 -0.3(8) . . . . ?
Fe1 C1 C5 C4 -60.1(5) . . . . ?
I1 C1 C5 C4 170.7(5) . . . . ?
C2 C1 C5 C6 174.6(6) . . . . ?
Fe1 C1 C5 C6 114.8(7) . . . . ?
I1 C1 C5 C6 -14.4(11) . . . . ?
C2 C1 C5 Fe1 59.8(5) . . . . ?
I1 C1 C5 Fe1 -129.2(6) . . . . ?
C1 Fe1 C5 C4 117.5(6) . . . . ?
C14 Fe1 C5 C4 -81.0(5) . . . . ?
C13 Fe1 C5 C4 -122.3(4) . . . . ?
C10 Fe1 C5 C4 -47.8(8) . . . . ?
C11 Fe1 C5 C4 169.6(10) . . . . ?
C12 Fe1 C5 C4 -162.9(4) . . . . ?
C2 Fe1 C5 C4 80.4(4) . . . . ?
C3 Fe1 C5 C4 36.9(4) . . . . ?
C4 Fe1 C5 C1 -117.5(6) . . . . ?
C14 Fe1 C5 C1 161.4(4) . . . . ?
C13 Fe1 C5 C1 120.2(4) . . . . ?
C10 Fe1 C5 C1 -165.3(6) . . . . ?
C11 Fe1 C5 C1 52.1(12) . . . . ?
C12 Fe1 C5 C1 79.5(5) . . . . ?
C2 Fe1 C5 C1 -37.1(4) . . . . ?
C3 Fe1 C5 C1 -80.6(4) . . . . ?
C4 Fe1 C5 C6 119.7(7) . . . . ?
C1 Fe1 C5 C6 -122.8(7) . . . . ?
C14 Fe1 C5 C6 38.7(6) . . . . ?
C13 Fe1 C5 C6 -2.5(6) . . . . ?
C10 Fe1 C5 C6 71.9(9) . . . . ?
C11 Fe1 C5 C6 -70.7(12) . . . . ?
C12 Fe1 C5 C6 -43.2(6) . . . . ?
C2 Fe1 C5 C6 -159.9(6) . . . . ?
C3 Fe1 C5 C6 156.6(6) . . . . ?
C4 C5 C6 O7 -19.8(11) . . . . ?
C1 C5 C6 O7 166.2(7) . . . . ?
Fe1 C5 C6 O7 -105.8(7) . . . . ?
C4 C5 C6 O8 160.4(6) . . . . ?
C1 C5 C6 O8 -13.6(10) . . . . ?
Fe1 C5 C6 O8 74.4(7) . . . . ?
O7 C6 O8 C9 -0.8(10) . . . . ?
C5 C6 O8 C9 179.0(6) . . . . ?
C5 Fe1 C10 C11 -164.8(6) . . . . ?
C4 Fe1 C10 C11 161.1(5) . . . . ?
C1 Fe1 C10 C11 49.2(12) . . . . ?
C14 Fe1 C10 C11 -117.5(7) . . . . ?
C13 Fe1 C10 C11 -80.8(5) . . . . ?
C12 Fe1 C10 C11 -37.2(5) . . . . ?
C2 Fe1 C10 C11 79.0(5) . . . . ?
C3 Fe1 C10 C11 119.2(5) . . . . ?
C5 Fe1 C10 C14 -47.3(9) . . . . ?
C4 Fe1 C10 C14 -81.4(5) . . . . ?
C1 Fe1 C10 C14 166.6(9) . . . . ?
C13 Fe1 C10 C14 36.6(4) . . . . ?
C11 Fe1 C10 C14 117.5(7) . . . . ?
C12 Fe1 C10 C14 80.3(5) . . . . ?
C2 Fe1 C10 C14 -163.5(4) . . . . ?
C3 Fe1 C10 C14 -123.4(5) . . . . ?
C14 C10 C11 C12 -1.3(9) . . . . ?
Fe1 C10 C11 C12 59.0(6) . . . . ?
C14 C10 C11 Fe1 -60.3(5) . . . . ?
C5 Fe1 C11 C10 155.5(10) . . . . ?
C4 Fe1 C11 C10 -40.5(9) . . . . ?
C1 Fe1 C11 C10 -163.3(5) . . . . ?
C14 Fe1 C11 C10 38.8(5) . . . . ?
C13 Fe1 C11 C10 81.7(5) . . . . ?
C12 Fe1 C11 C10 120.2(7) . . . . ?
C2 Fe1 C11 C10 -121.4(5) . . . . ?
C3 Fe1 C11 C10 -77.9(5) . . . . ?
C5 Fe1 C11 C12 35.3(13) . . . . ?
C4 Fe1 C11 C12 -160.7(6) . . . . ?
C1 Fe1 C11 C12 76.4(6) . . . . ?
C14 Fe1 C11 C12 -81.4(5) . . . . ?
C13 Fe1 C11 C12 -38.5(5) . . . . ?
C10 Fe1 C11 C12 -120.2(7) . . . . ?
C2 Fe1 C11 C12 118.4(5) . . . . ?
C3 Fe1 C11 C12 161.9(4) . . . . ?
C10 C11 C12 C13 1.2(9) . . . . ?
Fe1 C11 C12 C13 60.1(5) . . . . ?
C10 C11 C12 Fe1 -58.9(5) . . . . ?
C5 Fe1 C12 C13 74.0(5) . . . . ?
C4 Fe1 C12 C13 34.1(12) . . . . ?
C1 Fe1 C12 C13 118.2(5) . . . . ?
C14 Fe1 C12 C13 -36.4(5) . . . . ?
C10 Fe1 C12 C13 -80.5(5) . . . . ?
C11 Fe1 C12 C13 -117.4(7) . . . . ?
C2 Fe1 C12 C13 160.9(4) . . . . ?
C3 Fe1 C12 C13 -160.4(7) . . . . ?
C5 Fe1 C12 C11 -168.6(4) . . . . ?
C4 Fe1 C12 C11 151.5(9) . . . . ?
C1 Fe1 C12 C11 -124.4(5) . . . . ?
C14 Fe1 C12 C11 81.0(5) . . . . ?
C13 Fe1 C12 C11 117.4(7) . . . . ?
C10 Fe1 C12 C11 36.9(5) . . . . ?
C2 Fe1 C12 C11 -81.7(5) . . . . ?
C3 Fe1 C12 C11 -43.0(10) . . . . ?
C11 C12 C13 C14 -0.7(9) . . . . ?
Fe1 C12 C13 C14 59.5(6) . . . . ?
C11 C12 C13 Fe1 -60.2(6) . . . . ?
C5 Fe1 C13 C14 114.8(5) . . . . ?
C4 Fe1 C13 C14 71.8(5) . . . . ?
C1 Fe1 C13 C14 158.2(4) . . . . ?
C10 Fe1 C13 C14 -37.8(5) . . . . ?
C11 Fe1 C13 C14 -81.5(5) . . . . ?
C12 Fe1 C13 C14 -120.2(7) . . . . ?
C2 Fe1 C13 C14 -168.1(7) . . . . ?
C3 Fe1 C13 C14 37.1(11) . . . . ?
C5 Fe1 C13 C12 -125.0(5) . . . . ?
C4 Fe1 C13 C12 -168.1(5) . . . . ?
C1 Fe1 C13 C12 -81.6(5) . . . . ?
C14 Fe1 C13 C12 120.2(7) . . . . ?
C10 Fe1 C13 C12 82.4(5) . . . . ?
C11 Fe1 C13 C12 38.7(5) . . . . ?
C2 Fe1 C13 C12 -47.9(10) . . . . ?
C3 Fe1 C13 C12 157.3(8) . . . . ?
C12 C13 C14 C10 -0.1(9) . . . . ?
Fe1 C13 C14 C10 59.4(5) . . . . ?
C12 C13 C14 Fe1 -59.5(6) . . . . ?
C11 C10 C14 C13 0.9(8) . . . . ?
Fe1 C10 C14 C13 -59.7(5) . . . . ?
C11 C10 C14 Fe1 60.6(5) . . . . ?
C5 Fe1 C14 C13 -82.1(5) . . . . ?
C4 Fe1 C14 C13 -125.3(5) . . . . ?
C1 Fe1 C14 C13 -50.4(9) . . . . ?
C10 Fe1 C14 C13 119.6(6) . . . . ?
C11 Fe1 C14 C13 81.3(5) . . . . ?
C12 Fe1 C14 C13 37.3(5) . . . . ?
C2 Fe1 C14 C13 166.2(8) . . . . ?
C3 Fe1 C14 C13 -165.7(4) . . . . ?
C5 Fe1 C14 C10 158.2(4) . . . . ?
C4 Fe1 C14 C10 115.0(5) . . . . ?
C1 Fe1 C14 C10 -170.0(6) . . . . ?
C13 Fe1 C14 C10 -119.6(6) . . . . ?
C11 Fe1 C14 C10 -38.3(5) . . . . ?
C12 Fe1 C14 C10 -82.4(5) . . . . ?
C2 Fe1 C14 C10 46.5(11) . . . . ?
C3 Fe1 C14 C10 74.6(5) . . . . ?
C24 Fe2 C21 C22 80.9(4) . . . . ?
C25 Fe2 C21 C22 120.7(5) . . . . ?
C34 Fe2 C21 C22 168.8(5) . . . . ?
C23 Fe2 C21 C22 37.1(4) . . . . ?
C31 Fe2 C21 C22 -108.6(4) . . . . ?
C30 Fe2 C21 C22 -152.7(4) . . . . ?
C32 Fe2 C21 C22 -67.9(5) . . . . ?
C24 Fe2 C21 C25 -39.8(4) . . . . ?
C34 Fe2 C21 C25 48.1(7) . . . . ?
C23 Fe2 C21 C25 -83.5(4) . . . . ?
C31 Fe2 C21 C25 130.7(4) . . . . ?
C30 Fe2 C21 C25 86.6(4) . . . . ?
C32 Fe2 C21 C25 171.4(4) . . . . ?
C22 Fe2 C21 C25 -120.7(5) . . . . ?
C24 Fe2 C21 I21 -162.7(5) . . . . ?
C25 Fe2 C21 I21 -122.9(7) . . . . ?
C34 Fe2 C21 I21 -74.8(7) . . . . ?
C23 Fe2 C21 I21 153.5(5) . . . . ?
C31 Fe2 C21 I21 7.8(6) . . . . ?
C30 Fe2 C21 I21 -36.3(6) . . . . ?
C32 Fe2 C21 I21 48.5(7) . . . . ?
C22 Fe2 C21 I21 116.4(6) . . . . ?
C25 C21 C22 C23 -1.0(8) . . . . ?
Fe2 C21 C22 C23 -58.4(5) . . . . ?
I21 C21 C22 C23 172.3(4) . . . . ?
C25 C21 C22 Fe2 57.4(4) . . . . ?
I21 C21 C22 Fe2 -129.3(5) . . . . ?
C24 Fe2 C22 C21 -83.0(4) . . . . ?
C25 Fe2 C22 C21 -37.9(4) . . . . ?
C33 Fe2 C22 C21 175.3(4) . . . . ?
C34 Fe2 C22 C21 -148.2(13) . . . . ?
C23 Fe2 C22 C21 -120.2(5) . . . . ?
C31 Fe2 C22 C21 90.6(4) . . . . ?
C30 Fe2 C22 C21 54.8(7) . . . . ?
C32 Fe2 C22 C21 134.0(4) . . . . ?
C24 Fe2 C22 C23 37.3(4) . . . . ?
C25 Fe2 C22 C23 82.4(4) . . . . ?
C33 Fe2 C22 C23 -64.4(5) . . . . ?
C34 Fe2 C22 C23 -28.0(16) . . . . ?
C21 Fe2 C22 C23 120.2(5) . . . . ?
C31 Fe2 C22 C23 -149.2(4) . . . . ?
C30 Fe2 C22 C23 175.0(5) . . . . ?
C32 Fe2 C22 C23 -105.8(4) . . . . ?
C21 C22 C23 C24 0.5(8) . . . . ?
Fe2 C22 C23 C24 -57.8(5) . . . . ?
C21 C22 C23 Fe2 58.3(5) . . . . ?
C25 Fe2 C23 C24 37.9(4) . . . . ?
C33 Fe2 C23 C24 -105.1(4) . . . . ?
C34 Fe2 C23 C24 -66.6(5) . . . . ?
C21 Fe2 C23 C24 83.1(4) . . . . ?
C31 Fe2 C23 C24 179.2(5) . . . . ?
C30 Fe2 C23 C24 -47.2(15) . . . . ?
C32 Fe2 C23 C24 -148.1(4) . . . . ?
C22 Fe2 C23 C24 120.1(5) . . . . ?
C24 Fe2 C23 C22 -120.1(5) . . . . ?
C25 Fe2 C23 C22 -82.2(4) . . . . ?
C33 Fe2 C23 C22 134.8(4) . . . . ?
C34 Fe2 C23 C22 173.3(4) . . . . ?
C21 Fe2 C23 C22 -37.1(4) . . . . ?
C31 Fe2 C23 C22 59.0(6) . . . . ?
C30 Fe2 C23 C22 -167.3(13) . . . . ?
C32 Fe2 C23 C22 91.8(4) . . . . ?
C22 C23 C24 C25 0.2(8) . . . . ?
Fe2 C23 C24 C25 -58.7(4) . . . . ?
C22 C23 C24 Fe2 58.9(5) . . . . ?
C22 C23 C24 I24 -179.7(5) . . . . ?
Fe2 C23 C24 I24 121.5(5) . . . . ?
C25 Fe2 C24 C23 -120.4(5) . . . . ?
C33 Fe2 C24 C23 89.9(4) . . . . ?
C34 Fe2 C24 C23 132.4(4) . . . . ?
C21 Fe2 C24 C23 -80.6(4) . . . . ?
C30 Fe2 C24 C23 169.0(4) . . . . ?
C32 Fe2 C24 C23 57.5(6) . . . . ?
C22 Fe2 C24 C23 -37.1(4) . . . . ?
C33 Fe2 C24 C25 -149.7(4) . . . . ?
C34 Fe2 C24 C25 -107.2(4) . . . . ?
C21 Fe2 C24 C25 39.8(4) . . . . ?
C23 Fe2 C24 C25 120.4(5) . . . . ?
C30 Fe2 C24 C25 -70.6(5) . . . . ?
C32 Fe2 C24 C25 177.9(5) . . . . ?
C22 Fe2 C24 C25 83.3(4) . . . . ?
C25 Fe2 C24 I24 122.9(6) . . . . ?
C33 Fe2 C24 I24 -26.8(5) . . . . ?
C34 Fe2 C24 I24 15.7(5) . . . . ?
C21 Fe2 C24 I24 162.7(5) . . . . ?
C23 Fe2 C24 I24 -116.7(6) . . . . ?
C30 Fe2 C24 I24 52.3(6) . . . . ?
C32 Fe2 C24 I24 -59.2(7) . . . . ?
C22 Fe2 C24 I24 -153.8(5) . . . . ?
C23 C24 C25 C21 -0.8(7) . . . . ?
Fe2 C24 C25 C21 -60.6(4) . . . . ?
I24 C24 C25 C21 179.0(5) . . . . ?
C23 C24 C25 C26 175.4(6) . . . . ?
Fe2 C24 C25 C26 115.6(6) . . . . ?
I24 C24 C25 C26 -4.8(10) . . . . ?
C23 C24 C25 Fe2 59.8(5) . . . . ?
I24 C24 C25 Fe2 -120.4(5) . . . . ?
C22 C21 C25 C24 1.1(7) . . . . ?
Fe2 C21 C25 C24 59.9(4) . . . . ?
I21 C21 C25 C24 -171.7(5) . . . . ?
C22 C21 C25 C26 -174.9(6) . . . . ?
Fe2 C21 C25 C26 -116.1(7) . . . . ?
I21 C21 C25 C26 12.3(10) . . . . ?
C22 C21 C25 Fe2 -58.8(5) . . . . ?
I21 C21 C25 Fe2 128.4(5) . . . . ?
C33 Fe2 C25 C24 54.2(7) . . . . ?
C34 Fe2 C25 C24 88.6(4) . . . . ?
C21 Fe2 C25 C24 -116.5(5) . . . . ?
C23 Fe2 C25 C24 -36.8(4) . . . . ?
C31 Fe2 C25 C24 169.9(4) . . . . ?
C30 Fe2 C25 C24 131.3(4) . . . . ?
C22 Fe2 C25 C24 -80.1(4) . . . . ?
C24 Fe2 C25 C21 116.5(5) . . . . ?
C33 Fe2 C25 C21 170.7(5) . . . . ?
C34 Fe2 C25 C21 -154.9(4) . . . . ?
C23 Fe2 C25 C21 79.8(4) . . . . ?
C31 Fe2 C25 C21 -73.6(5) . . . . ?
C30 Fe2 C25 C21 -112.1(4) . . . . ?
C22 Fe2 C25 C21 36.5(4) . . . . ?
C24 Fe2 C25 C26 -119.8(6) . . . . ?
C33 Fe2 C25 C26 -65.6(7) . . . . ?
C34 Fe2 C25 C26 -31.2(6) . . . . ?
C21 Fe2 C25 C26 123.7(7) . . . . ?
C23 Fe2 C25 C26 -156.5(5) . . . . ?
C31 Fe2 C25 C26 50.1(6) . . . . ?
C30 Fe2 C25 C26 11.6(6) . . . . ?
C22 Fe2 C25 C26 160.2(6) . . . . ?
C24 C25 C26 O27 17.7(11) . . . . ?
C21 C25 C26 O27 -167.1(7) . . . . ?
Fe2 C25 C26 O27 103.7(7) . . . . ?
C24 C25 C26 O28 -160.6(6) . . . . ?
C21 C25 C26 O28 14.7(9) . . . . ?
Fe2 C25 C26 O28 -74.5(6) . . . . ?
O27 C26 O28 C29 -0.5(9) . . . . ?
C25 C26 O28 C29 177.7(5) . . . . ?
C24 Fe2 C30 C34 -62.9(5) . . . . ?
C25 Fe2 C30 C34 -104.7(4) . . . . ?
C33 Fe2 C30 C34 37.9(4) . . . . ?
C21 Fe2 C30 C34 -149.6(4) . . . . ?
C23 Fe2 C30 C34 -23.5(16) . . . . ?
C31 Fe2 C30 C34 120.4(6) . . . . ?
C32 Fe2 C30 C34 82.3(4) . . . . ?
C22 Fe2 C30 C34 173.3(5) . . . . ?
C24 Fe2 C30 C31 176.7(4) . . . . ?
C25 Fe2 C30 C31 134.9(4) . . . . ?
C33 Fe2 C30 C31 -82.5(5) . . . . ?
C34 Fe2 C30 C31 -120.4(6) . . . . ?
C21 Fe2 C30 C31 90.0(4) . . . . ?
C23 Fe2 C30 C31 -143.9(13) . . . . ?
C32 Fe2 C30 C31 -38.1(4) . . . . ?
C22 Fe2 C30 C31 52.9(7) . . . . ?
C34 C30 C31 C32 1.5(8) . . . . ?
Fe2 C30 C31 C32 60.2(5) . . . . ?
C34 C30 C31 Fe2 -58.7(5) . . . . ?
C25 Fe2 C31 C32 176.2(4) . . . . ?
C33 Fe2 C31 C32 -37.8(4) . . . . ?
C34 Fe2 C31 C32 -81.4(5) . . . . ?
C21 Fe2 C31 C32 132.6(4) . . . . ?
C23 Fe2 C31 C32 49.2(7) . . . . ?
C30 Fe2 C31 C32 -118.1(6) . . . . ?
C22 Fe2 C31 C32 88.4(5) . . . . ?
C25 Fe2 C31 C30 -65.7(5) . . . . ?
C33 Fe2 C31 C30 80.3(5) . . . . ?
C34 Fe2 C31 C30 36.7(4) . . . . ?
C21 Fe2 C31 C30 -109.4(4) . . . . ?
C23 Fe2 C31 C30 167.3(5) . . . . ?
C32 Fe2 C31 C30 118.1(6) . . . . ?
C22 Fe2 C31 C30 -153.5(4) . . . . ?
C30 C31 C32 C33 -1.8(8) . . . . ?
Fe2 C31 C32 C33 58.3(5) . . . . ?
C30 C31 C32 Fe2 -60.1(5) . . . . ?
C24 Fe2 C32 C31 168.7(5) . . . . ?
C33 Fe2 C32 C31 119.5(7) . . . . ?
C34 Fe2 C32 C31 81.7(5) . . . . ?
C21 Fe2 C32 C31 -70.2(6) . . . . ?
C23 Fe2 C32 C31 -153.8(4) . . . . ?
C30 Fe2 C32 C31 38.3(5) . . . . ?
C22 Fe2 C32 C31 -110.0(5) . . . . ?
C24 Fe2 C32 C33 49.2(7) . . . . ?
C34 Fe2 C32 C33 -37.8(5) . . . . ?
C21 Fe2 C32 C33 170.3(5) . . . . ?
C23 Fe2 C32 C33 86.7(5) . . . . ?
C31 Fe2 C32 C33 -119.5(7) . . . . ?
C30 Fe2 C32 C33 -81.2(5) . . . . ?
C22 Fe2 C32 C33 130.5(5) . . . . ?
C31 C32 C33 C34 1.4(9) . . . . ?
Fe2 C32 C33 C34 60.5(5) . . . . ?
C31 C32 C33 Fe2 -59.1(5) . . . . ?
C24 Fe2 C33 C34 89.1(5) . . . . ?
C25 Fe2 C33 C34 53.0(7) . . . . ?
C23 Fe2 C33 C34 132.0(5) . . . . ?
C31 Fe2 C33 C34 -81.4(5) . . . . ?
C30 Fe2 C33 C34 -37.6(5) . . . . ?
C32 Fe2 C33 C34 -118.6(7) . . . . ?
C22 Fe2 C33 C34 169.8(4) . . . . ?
C24 Fe2 C33 C32 -152.3(5) . . . . ?
C25 Fe2 C33 C32 171.7(5) . . . . ?
C34 Fe2 C33 C32 118.6(7) . . . . ?
C23 Fe2 C33 C32 -109.4(5) . . . . ?
C31 Fe2 C33 C32 37.2(5) . . . . ?
C30 Fe2 C33 C32 81.0(5) . . . . ?
C22 Fe2 C33 C32 -71.6(6) . . . . ?
C31 C30 C34 C33 -0.6(8) . . . . ?
Fe2 C30 C34 C33 -59.4(5) . . . . ?
C31 C30 C34 Fe2 58.8(5) . . . . ?
C32 C33 C34 C30 -0.5(8) . . . . ?
Fe2 C33 C34 C30 60.1(5) . . . . ?
C32 C33 C34 Fe2 -60.6(5) . . . . ?
C24 Fe2 C34 C30 135.6(4) . . . . ?
C25 Fe2 C34 C30 91.3(5) . . . . ?
C33 Fe2 C34 C30 -118.8(6) . . . . ?
C21 Fe2 C34 C30 58.3(7) . . . . ?
C23 Fe2 C34 C30 174.2(4) . . . . ?
C31 Fe2 C34 C30 -37.0(4) . . . . ?
C32 Fe2 C34 C30 -80.6(5) . . . . ?
C22 Fe2 C34 C30 -162.6(13) . . . . ?
C24 Fe2 C34 C33 -105.6(5) . . . . ?
C25 Fe2 C34 C33 -149.9(4) . . . . ?
C21 Fe2 C34 C33 177.1(5) . . . . ?
C23 Fe2 C34 C33 -67.0(6) . . . . ?
C31 Fe2 C34 C33 81.8(5) . . . . ?
C30 Fe2 C34 C33 118.8(6) . . . . ?
C32 Fe2 C34 C33 38.2(5) . . . . ?
C22 Fe2 C34 C33 -43.8(16) . . . . ?
